data_7118277
loop_
_publ_author_name
'Rutenberg, R.'
'Leitus, G.'
'Fallik, E.'
'Poverenov, E.'

_publ_section_title
;
 Discovery of a non classic host guest complexation mode in a
 \b-cyclodextrin/propionic acid model.
;
_journal_issue 12
_journal_name_full 'Chemical communications (Cambridge, England)'
_journal_page_first 2565
_journal_page_last 2568
_journal_paper_doi 10.1039/c5cc09676f
_journal_volume 52
_journal_year 2016
_chemical_absolute_configuration rm
_chemical_formula_moiety '2(C42 H70 O35), 2(C3 H6 O2), 26(H2 O)'
_chemical_formula_sum 'C90 H187 O100'
_chemical_formula_weight 2869.38
_space_group_crystal_system monoclinic
_space_group_IT_number 4
_space_group_name_Hall 'P 2yb'
_space_group_name_H-M_alt 'P 1 21 1'
_symmetry_space_group_name_Hall 'P 2yb'
_symmetry_space_group_name_H-M 'P 1 21 1'
_atom_sites_solution_hydrogens mixed
_audit_creation_method SHELXL-2014/7
_audit_update_record
;
2015-11-23 deposited with the CCDC.
2016-01-04 downloaded from the CCDC.
;
_cell_angle_alpha 90
_cell_angle_beta 90.05(3)
_cell_angle_gamma 90
_cell_formula_units_Z 1
_cell_length_a 15.517(3)
_cell_length_b 9.825(2)
_cell_length_c 21.953(4)
_cell_measurement_reflns_used 43919
_cell_measurement_temperature 100(2)
_cell_measurement_theta_max 29.61
_cell_measurement_theta_min 2.27
_cell_volume 3346.8(11)
_computing_cell_refinement 'Bruker Apex2 software'
_computing_data_collection 'Bruker Apex2 software'
_computing_data_reduction 'Bruker Apex2 software'
_computing_structure_refinement 'SHELXL-2014/7 (Sheldrick, 2014)'
_computing_structure_solution SHELEXT
_diffrn_ambient_temperature 100(2)
_diffrn_measured_fraction_theta_full 0.998
_diffrn_measured_fraction_theta_max 0.998
_diffrn_measurement_device_type 'Bruker KappaApexII CCD'
_diffrn_measurement_method 'phi and omega scans'
_diffrn_radiation_type MoK\a
_diffrn_radiation_wavelength 0.71073
_diffrn_reflns_av_R_equivalents 0.0820
_diffrn_reflns_av_unetI/netI 0.0788
_diffrn_reflns_laue_measured_fraction_full 0.998
_diffrn_reflns_laue_measured_fraction_max 0.998
_diffrn_reflns_limit_h_max 18
_diffrn_reflns_limit_h_min -18
_diffrn_reflns_limit_k_max 11
_diffrn_reflns_limit_k_min -11
_diffrn_reflns_limit_l_max 24
_diffrn_reflns_limit_l_min -26
_diffrn_reflns_number 35149
_diffrn_reflns_point_group_measured_fraction_full 0.979
_diffrn_reflns_point_group_measured_fraction_max 0.978
_diffrn_reflns_theta_full 25.242
_diffrn_reflns_theta_max 25.680
_diffrn_reflns_theta_min 2.623
_exptl_absorpt_coefficient_mu 0.132
_exptl_absorpt_correction_T_max 0.984
_exptl_absorpt_correction_T_min 0.870
_exptl_absorpt_correction_type multi-scan
_exptl_absorpt_process_details 'Bruker Apex2'
_exptl_crystal_colour colourless
_exptl_crystal_density_diffrn 1.424
_exptl_crystal_description plate
_exptl_crystal_F_000 1527
_exptl_crystal_size_max 0.180
_exptl_crystal_size_mid 0.150
_exptl_crystal_size_min 0.060
_refine_diff_density_max 0.694
_refine_diff_density_min -0.462
_refine_diff_density_rms 0.085
_refine_ls_abs_structure_details
;
;
_refine_ls_extinction_method none
_refine_ls_goodness_of_fit_ref 1.052
_refine_ls_hydrogen_treatment mixed
_refine_ls_matrix_type full
_refine_ls_number_parameters 1015
_refine_ls_number_reflns 12402
_refine_ls_number_restraints 64
_refine_ls_restrained_S_all 1.052
_refine_ls_R_factor_all 0.0729
_refine_ls_R_factor_gt 0.0669
_refine_ls_shift/su_max 0.000
_refine_ls_shift/su_mean 0.000
_refine_ls_structure_factor_coef Fsqd
_refine_ls_weighting_details 'w=1/[\s^2^(Fo^2^)+(0.0979P)^2^+3.1189P] where P=(Fo^2^+2Fc^2^)/3'
_refine_ls_weighting_scheme calc
_refine_ls_wR_factor_gt 0.1716
_refine_ls_wR_factor_ref 0.1768
_reflns_Friedel_coverage 0.846
_reflns_friedel_fraction_full 0.958
_reflns_friedel_fraction_max 0.956
_reflns_number_gt 11221
_reflns_number_total 12402
_reflns_threshold_expression 'I > 2\s(I)'
_cod_data_source_file c5cc09676f2.cif
_cod_data_source_block m1755
_cod_depositor_comments 'Adding full bibliography for 7118277.cif.'
_cod_database_code 7118277
_shelx_shelxl_version_number 2014/7
_shelx_space_group_comment
;
The symmetry employed for this shelxl refinement is uniquely defined
by the following loop, which should always be used as a source of
symmetry information in preference to the above space-group names.
They are only intended as comments.
;
_shelx_estimated_absorpt_t_min 0.977
_shelx_estimated_absorpt_t_max 0.992

loop_
_space_group_symop_operation_xyz
'x, y, z'
'-x, y+1/2, -z'

loop_
_atom_site_label
_atom_site_type_symbol
_atom_site_fract_x
_atom_site_fract_y
_atom_site_fract_z
_atom_site_U_iso_or_equiv
_atom_site_adp_type
_atom_site_occupancy
_atom_site_site_symmetry_order
_atom_site_calc_flag
_atom_site_refinement_flags_posn
_atom_site_refinement_flags_adp
_atom_site_refinement_flags_occupancy
_atom_site_disorder_assembly
_atom_site_disorder_group
O6 O 0.9986(11) 0.3225(18) 0.7333(8) 0.050(5) Uani 0.616(12) 1 d D . P A 1
O7 O 0.8821(5) 0.3948(7) 0.7823(3) 0.031(2) Uani 0.616(12) 1 d . . P A 1
H7 H 0.8666 0.3134 0.7864 0.047 Uiso 0.616(12) 1 calc R U P A 1
C7 C 0.9392(9) 0.4023(18) 0.7415(6) 0.030(3) Uani 0.616(12) 1 d D U P A 1
C8 C 0.9303(15) 0.531(3) 0.7046(12) 0.044(6) Uani 0.616(12) 1 d D U P A 1
H8A H 0.9267 0.6102 0.7322 0.053 Uiso 0.616(12) 1 calc R U P A 1
H8B H 0.8768 0.5269 0.6801 0.053 Uiso 0.616(12) 1 calc R U P A 1
C9 C 1.0088(13) 0.5454(18) 0.6623(10) 0.079(6) Uani 0.616(12) 1 d D . P A 1
H9A H 1.0151 0.4627 0.6377 0.119 Uiso 0.616(12) 1 calc R U P A 1
H9B H 1.0609 0.5590 0.6868 0.119 Uiso 0.616(12) 1 calc R U P A 1
H9C H 1.0004 0.6238 0.6354 0.119 Uiso 0.616(12) 1 calc R U P A 1
O6A O 0.9982(15) 0.5093(17) 0.7992(7) 0.072(6) Uani 0.384(12) 1 d D . P A 2
O7A O 0.968(2) 0.326(3) 0.7416(14) 0.058(9) Uani 0.384(12) 1 d . U P A 2
H7A H 0.9192 0.3035 0.7287 0.088 Uiso 0.384(12) 1 calc R U P A 2
C9A C 0.964(2) 0.693(3) 0.7073(13) 0.082(10) Uani 0.384(12) 1 d D . P A 2
H9A1 H 0.9268 0.7214 0.7410 0.124 Uiso 0.384(12) 1 calc R U P A 2
H9A2 H 0.9487 0.7444 0.6706 0.124 Uiso 0.384(12) 1 calc R U P A 2
H9A3 H 1.0243 0.7106 0.7178 0.124 Uiso 0.384(12) 1 calc R U P A 2
C7A C 0.9701(18) 0.456(2) 0.7509(9) 0.038(5) Uani 0.384(12) 1 d D . P A 2
C8A C 0.952(2) 0.541(4) 0.6954(18) 0.031(7) Uani 0.384(12) 1 d D U P A 2
H8A1 H 0.8915 0.5245 0.6822 0.037 Uiso 0.384(12) 1 calc R U P A 2
H8A2 H 0.9903 0.5123 0.6620 0.037 Uiso 0.384(12) 1 calc R U P A 2
O1 O 1.2693(2) 0.4242(4) 0.60511(17) 0.0155(8) Uani 1 1 d . . . . .
O2 O 1.3074(3) 0.4085(4) 0.48288(19) 0.0232(9) Uani 1 1 d . . . . .
H2 H 1.3042 0.4791 0.5044 0.035 Uiso 1 1 calc R U . . .
O3 O 1.1403(2) 0.2936(4) 0.44658(16) 0.0153(8) Uani 1 1 d . . . . .
H3 H 1.186(5) 0.255(8) 0.428(3) 0.023 Uiso 1 1 d . U . . .
O4 O 1.1458(3) -0.0390(4) 0.63363(17) 0.0170(8) Uani 1 1 d . . . . .
H4 H 1.1990 -0.0432 0.6270 0.025 Uiso 1 1 calc R U . . .
O5 O 1.2491(2) 0.1901(4) 0.61165(17) 0.0152(8) Uani 1 1 d . . . . .
O11 O 1.0320(2) 0.2442(4) 0.55132(16) 0.0143(7) Uani 1 1 d . . . . .
O12 O 0.9566(2) 0.3114(4) 0.44473(18) 0.0200(8) Uani 1 1 d . . . . .
H12 H 0.9229 0.3544 0.4218 0.030 Uiso 1 1 calc R U . . .
O13 O 0.7849(2) 0.3775(4) 0.48574(17) 0.0171(8) Uani 1 1 d . . . . .
H13 H 0.7442 0.4092 0.5066 0.026 Uiso 1 1 calc R U . . .
O14 O 0.7862(3) -0.0256(4) 0.6405(2) 0.0212(9) Uani 1 1 d . . . . .
H14 H 0.816(5) -0.074(9) 0.616(4) 0.032 Uiso 1 1 d . U . . .
O15 O 0.9265(2) 0.0821(4) 0.57307(17) 0.0143(8) Uani 1 1 d . . . . .
O21 O 0.7588(2) 0.3311(4) 0.61266(17) 0.0149(8) Uani 1 1 d . . . . .
O22 O 0.6377(2) 0.4635(4) 0.53769(17) 0.0187(8) Uani 1 1 d . . . . .
H22 H 0.5930 0.4933 0.5206 0.028 Uiso 1 1 calc R U . . .
O23 O 0.5854(3) 0.6612(4) 0.62129(18) 0.0180(8) Uani 1 1 d . . . . .
H23 H 0.6097 0.7364 0.6272 0.027 Uiso 1 1 calc DR U . . .
O24 O 0.5552(2) 0.3172(4) 0.79077(17) 0.0172(8) Uani 1 1 d . . . . .
H24 H 0.5353 0.2561 0.7680 0.026 Uiso 1 1 calc R U . . .
O25 O 0.6486(2) 0.2765(4) 0.68036(17) 0.0158(8) Uani 1 1 d . . . . .
O31 O 0.6635(2) 0.6275(4) 0.74218(17) 0.0166(8) Uani 1 1 d . . . . .
O32 O 0.5587(3) 0.8572(4) 0.76754(19) 0.0196(8) Uani 1 1 d . . . . .
H32 H 0.5836 0.8634 0.7337 0.029 Uiso 1 1 calc R U . . .
O33 O 0.6931(3) 1.0136(4) 0.8224(2) 0.0223(9) Uani 1 1 d . . . . .
H33 H 0.6771 1.0255 0.8586 0.034 Uiso 1 1 calc R U . . .
O34 O 0.7805(3) 0.6104(5) 0.9599(2) 0.0303(10) Uani 1 1 d . . . . .
H34 H 0.7333 0.5695 0.9642 0.045 Uiso 1 1 calc R U . . .
O35 O 0.6819(3) 0.5967(4) 0.84763(18) 0.0206(9) Uani 1 1 d . . . . .
O41 O 0.8426(3) 0.8696(4) 0.85628(18) 0.0210(9) Uani 1 1 d . . . . .
O42 O 0.8507(3) 1.1503(5) 0.8376(2) 0.0340(11) Uani 1 1 d . . . . .
H42 H 0.8066 1.1021 0.8323 0.051 Uiso 1 1 calc R U . . .
O43 O 1.0368(3) 1.1686(4) 0.8304(2) 0.0271(10) Uani 1 1 d . . . . .
H43 H 1.0311 1.1796 0.7927 0.041 Uiso 1 1 calc R U . . .
O44 O 1.0802(3) 0.8495(5) 1.0137(2) 0.0299(10) Uani 1 1 d . . . . .
H44 H 1.0387 0.8790 1.0344 0.045 Uiso 1 1 calc R U . . .
O45 O 0.9198(2) 0.8889(5) 0.94657(18) 0.0228(9) Uani 1 1 d . . . . .
O51 O 1.1222(3) 0.9267(4) 0.86273(17) 0.0195(8) Uani 1 1 d . . . . .
O52 O 1.2159(3) 1.1643(4) 0.8389(2) 0.0302(11) Uani 1 1 d . . . . .
H52 H 1.1624 1.1534 0.8356 0.045 Uiso 1 1 calc R U . . .
O53 O 1.3205(3) 1.0365(4) 0.74773(19) 0.0211(9) Uani 1 1 d . . . . .
H53 H 1.3183 1.0030 0.7126 0.032 Uiso 1 1 calc R U . . .
O54 O 1.3861(4) 0.6511(7) 0.8886(3) 0.0562(17) Uani 1 1 d . . . . .
H54 H 1.4003 0.5992 0.9173 0.084 Uiso 1 1 calc R U . . .
O55 O 1.2448(3) 0.8227(5) 0.90085(18) 0.0261(10) Uani 1 1 d . . . . .
O61 O 1.3019(2) 0.7472(4) 0.74240(17) 0.0157(8) Uani 1 1 d . . . . .
O62 O 1.3459(2) 0.8863(4) 0.63847(17) 0.0163(8) Uani 1 1 d . . . . .
H62 H 1.3876 0.9359 0.6283 0.024 Uiso 1 1 calc R U . . .
O63 O 1.3199(3) 0.6675(4) 0.55112(18) 0.0235(9) Uani 1 1 d . . . . .
H63 H 1.2871 0.7308 0.5399 0.035 Uiso 1 1 calc R U . . .
O64 O 1.4448(2) 0.2987(4) 0.68983(18) 0.0186(8) Uani 1 1 d . . . . .
H64 H 1.4436 0.3201 0.6528 0.028 Uiso 1 1 calc R U . . .
O65 O 1.4031(2) 0.5773(4) 0.72498(17) 0.0139(8) Uani 1 1 d . . . . .
C1 C 1.2911(4) 0.2954(5) 0.5793(2) 0.0149(11) Uani 1 1 d . . . . .
H1 H 1.3548 0.2818 0.5818 0.018 Uiso 1 1 calc R U . . .
C2 C 1.2637(3) 0.2995(6) 0.5127(3) 0.0169(11) Uani 1 1 d . . . . .
H2A H 1.2815 0.2121 0.4931 0.020 Uiso 1 1 calc R U . . .
C3 C 1.1661(3) 0.3112(6) 0.5089(2) 0.0140(10) Uani 1 1 d . . . . .
H3A H 1.1489 0.4045 0.5225 0.017 Uiso 1 1 calc R U . . .
C4 C 1.1210(3) 0.2071(5) 0.5492(2) 0.0143(11) Uani 1 1 d . . . . .
H4A H 1.1269 0.1144 0.5308 0.017 Uiso 1 1 calc R U . . .
C5 C 1.1575(3) 0.2061(6) 0.6139(2) 0.0151(11) Uani 1 1 d . . . . .
H5 H 1.1445 0.2961 0.6331 0.018 Uiso 1 1 calc R U . . .
C6 C 1.1239(4) 0.0954(6) 0.6553(2) 0.0161(11) Uani 1 1 d . . . . .
H6A H 1.1483 0.1082 0.6966 0.019 Uiso 1 1 calc R U . . .
H6B H 1.0605 0.1034 0.6584 0.019 Uiso 1 1 calc R U . . .
C11 C 0.9716(3) 0.1530(6) 0.5266(2) 0.0155(11) Uani 1 1 d . . . . .
H11 H 1.0026 0.0854 0.5005 0.019 Uiso 1 1 calc R U . . .
C12 C 0.9083(3) 0.2332(6) 0.4868(2) 0.0164(11) Uani 1 1 d . . . . .
H12A H 0.8723 0.1668 0.4635 0.020 Uiso 1 1 calc R U . . .
C13 C 0.8484(3) 0.3227(6) 0.5249(2) 0.0141(10) Uani 1 1 d . . . . .
H13A H 0.8825 0.3988 0.5431 0.017 Uiso 1 1 calc R U . . .
C14 C 0.8077(3) 0.2381(6) 0.5765(2) 0.0150(11) Uani 1 1 d . . . . .
H14A H 0.7685 0.1679 0.5587 0.018 Uiso 1 1 calc R U . . .
C15 C 0.8781(3) 0.1686(5) 0.6134(2) 0.0133(10) Uani 1 1 d . . . . .
H15 H 0.9170 0.2386 0.6318 0.016 Uiso 1 1 calc R U . . .
C16 C 0.8429(4) 0.0751(6) 0.6634(2) 0.0163(11) Uani 1 1 d . . . . .
H16C H 0.8917 0.0300 0.6842 0.020 Uiso 1 1 calc R U . . .
H16D H 0.8120 0.1309 0.6939 0.020 Uiso 1 1 calc R U . . .
C21 C 0.6697(3) 0.3077(6) 0.6194(2) 0.0146(10) Uani 1 1 d . . . . .
H21 H 0.6527 0.2292 0.5929 0.018 Uiso 1 1 calc R U . . .
C22 C 0.6193(3) 0.4330(6) 0.5995(2) 0.0161(11) Uani 1 1 d . . . . .
H22A H 0.5563 0.4129 0.6033 0.019 Uiso 1 1 calc R U . . .
C23 C 0.6408(3) 0.5547(5) 0.6400(2) 0.0148(11) Uani 1 1 d . . . . .
H23A H 0.7020 0.5823 0.6332 0.018 Uiso 1 1 calc R U . . .
C24 C 0.6276(3) 0.5174(5) 0.7068(2) 0.0137(10) Uani 1 1 d . . . . .
H24A H 0.5645 0.5102 0.7153 0.016 Uiso 1 1 calc R U . . .
C25 C 0.6717(3) 0.3813(5) 0.7232(3) 0.0153(11) Uani 1 1 d . . . . .
H25 H 0.7355 0.3944 0.7220 0.018 Uiso 1 1 calc R U . . .
C26 C 0.6472(4) 0.3222(6) 0.7845(2) 0.0176(11) Uani 1 1 d . . . . .
H26C H 0.6712 0.2293 0.7883 0.021 Uiso 1 1 calc R U . . .
H26D H 0.6720 0.3789 0.8174 0.021 Uiso 1 1 calc R U . . .
C31 C 0.6281(4) 0.6486(6) 0.8008(3) 0.0187(12) Uani 1 1 d . . . . .
H31 H 0.5707 0.6027 0.8031 0.022 Uiso 1 1 calc R U . . .
C32 C 0.6159(4) 0.8023(6) 0.8107(3) 0.0179(11) Uani 1 1 d . . . . .
H32A H 0.5896 0.8152 0.8519 0.021 Uiso 1 1 calc R U . . .
C33 C 0.7037(4) 0.8713(5) 0.8112(3) 0.0179(11) Uani 1 1 d . . . . .
H33A H 0.7317 0.8585 0.7706 0.022 Uiso 1 1 calc R U . . .
C34 C 0.7597(4) 0.8079(6) 0.8597(3) 0.0184(11) Uani 1 1 d . . . . .
H34A H 0.7341 0.8261 0.9007 0.022 Uiso 1 1 calc R U . . .
C35 C 0.7666(4) 0.6545(6) 0.8500(3) 0.0217(12) Uani 1 1 d . . . . .
H35 H 0.7969 0.6365 0.8106 0.026 Uiso 1 1 calc R U . . .
C36 C 0.8143(4) 0.5830(6) 0.9012(3) 0.0272(14) Uani 1 1 d . . . . .
H36C H 0.8123 0.4836 0.8940 0.033 Uiso 1 1 calc R U . . .
H36D H 0.8756 0.6112 0.9003 0.033 Uiso 1 1 calc R U . . .
C41 C 0.8644(4) 0.9558(6) 0.9054(3) 0.0210(12) Uani 1 1 d . . . . .
H41 H 0.8105 0.9827 0.9273 0.025 Uiso 1 1 calc R U . . .
C42 C 0.9072(4) 1.0841(6) 0.8792(3) 0.0232(13) Uani 1 1 d . . . . .
H42A H 0.9199 1.1480 0.9135 0.028 Uiso 1 1 calc R U . . .
C43 C 0.9908(4) 1.0464(6) 0.8492(3) 0.0228(13) Uani 1 1 d . . . . .
H43A H 0.9793 0.9875 0.8129 0.027 Uiso 1 1 calc R U . . .
C44 C 1.0467(4) 0.9702(6) 0.8946(3) 0.0194(12) Uani 1 1 d . . . . .
H44A H 1.0630 1.0317 0.9290 0.023 Uiso 1 1 calc R U . . .
C45 C 0.9984(4) 0.8445(6) 0.9191(3) 0.0220(12) Uani 1 1 d . . . . .
H45 H 0.9843 0.7830 0.8842 0.026 Uiso 1 1 calc R U . . .
C46 C 1.0485(4) 0.7650(6) 0.9661(3) 0.0247(13) Uani 1 1 d . . . . .
H46A H 1.0107 0.6939 0.9837 0.030 Uiso 1 1 calc R U . . .
H46B H 1.0975 0.7189 0.9460 0.030 Uiso 1 1 calc R U . . .
C51 C 1.2034(4) 0.9476(6) 0.8902(3) 0.0212(12) Uani 1 1 d . . . . .
H51 H 1.1955 0.9965 0.9298 0.025 Uiso 1 1 calc R U . . .
C52 C 1.2562(4) 1.0364(6) 0.8470(3) 0.0221(12) Uani 1 1 d . . . . .
H52A H 1.3145 1.0513 0.8653 0.027 Uiso 1 1 calc R U . . .
C53 C 1.2668(4) 0.9605(6) 0.7873(3) 0.0192(11) Uani 1 1 d . . . . .
H53A H 1.2090 0.9491 0.7678 0.023 Uiso 1 1 calc R U . . .
C54 C 1.3052(4) 0.8217(6) 0.7989(2) 0.0172(11) Uani 1 1 d . . . . .
H54A H 1.3666 0.8320 0.8120 0.021 Uiso 1 1 calc R U . . .
C55 C 1.2557(4) 0.7406(6) 0.8471(3) 0.0234(13) Uani 1 1 d . . . . .
H55 H 1.1979 0.7143 0.8306 0.028 Uiso 1 1 calc R U . . .
C56 C 1.3034(5) 0.6150(7) 0.8673(3) 0.0387(19) Uani 1 1 d . . . . .
H56A H 1.2709 0.5690 0.9001 0.046 Uiso 1 1 calc R U . . .
H56B H 1.3088 0.5509 0.8327 0.046 Uiso 1 1 calc R U . . .
C61 C 1.3818(3) 0.7160(5) 0.7152(2) 0.0149(11) Uani 1 1 d . . . . .
H61 H 1.4274 0.7743 0.7341 0.018 Uiso 1 1 calc R U . . .
C62 C 1.3758(3) 0.7494(6) 0.6477(2) 0.0149(11) Uani 1 1 d . . . . .
H62A H 1.4344 0.7403 0.6293 0.018 Uiso 1 1 calc R U . . .
C63 C 1.3147(3) 0.6522(6) 0.6151(2) 0.0143(11) Uani 1 1 d . . . . .
H63A H 1.2544 0.6718 0.6284 0.017 Uiso 1 1 calc R U . . .
C64 C 1.3366(3) 0.5048(5) 0.6309(2) 0.0126(10) Uani 1 1 d . . . . .
H64A H 1.3930 0.4793 0.6122 0.015 Uiso 1 1 calc R U . . .
C65 C 1.3410(3) 0.4846(5) 0.6998(2) 0.0130(10) Uani 1 1 d . . . . .
H65 H 1.2832 0.5059 0.7175 0.016 Uiso 1 1 calc R U . . .
C66 C 1.3661(4) 0.3426(6) 0.7187(2) 0.0166(11) Uani 1 1 d . . . . .
H66A H 1.3737 0.3399 0.7635 0.020 Uiso 1 1 calc R U . . .
H66B H 1.3191 0.2789 0.7079 0.020 Uiso 1 1 calc R U . . .
O8 O 0.5174(6) 0.0364(9) 0.5084(4) 0.0260(19) Uani 0.5 1 d . . P B 1
O10 O 0.5036(8) 0.8323(9) 0.5146(4) 0.030(2) Uani 0.5 1 d D . P C 2
H10A H 0.561(5) 0.797(18) 0.513(8) 0.045 Uiso 0.5 1 d D U P D 2
O9 O 0.5032(7) 0.6938(13) 0.5010(5) 0.040(3) Uani 0.5 1 d D . P E 3
H9B3 H 0.528(11) 0.681(18) 0.541(4) 0.060 Uiso 0.5 1 d D U P F 3
H9B4 H 0.495(17) 0.792(5) 0.500(9) 0.060 Uiso 0.5 1 d D U P G 3
O16 O 1.4750(3) 0.0768(4) 0.8088(2) 0.0255(9) Uani 1 1 d D . . . .
H16A H 1.516(4) 0.009(6) 0.799(4) 0.038 Uiso 1 1 d D U . . .
O17 O 1.0536(4) 0.4210(8) 0.9131(3) 0.0575(17) Uani 1 1 d D . . . .
H17A H 1.110(3) 0.406(12) 0.928(5) 0.086 Uiso 1 1 d D U . . .
H17B H 1.048(6) 0.491(9) 0.884(4) 0.086 Uiso 1 1 d D U . . .
O18 O 0.6317(6) 0.0691(13) 0.9371(5) 0.115(4) Uani 1 1 d . . . . .
O19 O 0.7540(6) 0.2613(9) 0.9672(6) 0.099(3) Uani 1 1 d D . . . .
H19A H 0.696(4) 0.26(2) 0.980(6) 0.149 Uiso 1 1 d D U . . .
H19B H 0.760(9) 0.27(2) 0.925(2) 0.149 Uiso 1 1 d D U . . .
O20 O 0.5325(12) 0.663(3) 1.0700(10) 0.062(6) Uani 0.3 1 d . U P . .
O26 O 0.7833(3) 0.8070(5) 1.0517(2) 0.0392(12) Uani 1 1 d D . . . .
H26A H 0.730(4) 0.845(9) 1.035(4) 0.059 Uiso 1 1 d D U . . .
H26B H 0.805(5) 0.756(9) 1.018(3) 0.059 Uiso 1 1 d D U . . .
O27 O 0.6182(6) 0.8490(11) 1.0181(5) 0.101(3) Uani 1 1 d D . . . .
H27A H 0.629(10) 0.918(14) 0.987(6) 0.152 Uiso 1 1 d D U . . .
H27B H 0.561(6) 0.813(17) 1.008(7) 0.152 Uiso 1 1 d D U . . .
O28 O 0.6082(6) 0.5579(12) 0.9811(4) 0.055(2) Uani 0.8 1 d . . P . .
O29 O 0.5426(9) 0.4006(16) 1.0733(6) 0.133(4) Uani 1 1 d D . . . .
H29A H 0.492(10) 0.46(2) 1.073(9) 0.200 Uiso 1 1 d D U . . .
H29B H 0.560(13) 0.40(3) 1.030(3) 0.200 Uiso 1 1 d D U . . .
O30 O 0.5008(3) 0.9428(5) 1.1067(2) 0.0282(10) Uani 1 1 d D . . . .
H30A H 0.492(5) 0.895(7) 1.144(2) 0.042 Uiso 1 1 d D U . . .
H30B H 0.530(5) 0.880(6) 1.082(3) 0.042 Uiso 1 1 d D U . . .
O36 O 0.6182(3) 0.9229(4) 0.65779(19) 0.0219(9) Uani 1 1 d D . . . .
H36A H 0.669(3) 0.935(9) 0.648(3) 0.033 Uiso 1 1 d D U . . .
H36B H 0.567(3) 0.912(5) 0.648(3) 0.033 Uiso 1 1 d D U . . .
O37 O 1.4772(3) 0.0697(4) 0.6205(2) 0.0309(11) Uani 1 1 d D . . . .
H37A H 1.494(5) 0.066(9) 0.5769(16) 0.046 Uiso 1 1 d D U . . .
O38 O 0.6346(16) 0.464(3) 0.9787(11) 0.090(7) Uani 0.4 1 d . . P . .

loop_
_atom_site_aniso_label
_atom_site_aniso_U_11
_atom_site_aniso_U_22
_atom_site_aniso_U_33
_atom_site_aniso_U_23
_atom_site_aniso_U_13
_atom_site_aniso_U_12
O6 0.073(11) 0.045(8) 0.031(6) 0.014(5) 0.002(6) 0.035(8)
O7 0.039(5) 0.017(4) 0.037(4) 0.006(3) -0.002(3) 0.018(3)
C7 0.035(7) 0.021(7) 0.035(6) -0.018(6) -0.017(5) 0.001(6)
C8 0.042(11) 0.047(9) 0.044(10) 0.007(7) 0.005(8) 0.010(8)
C9 0.077(12) 0.048(10) 0.113(16) 0.039(10) 0.024(11) 0.023(9)
O6A 0.139(19) 0.039(9) 0.039(9) 0.014(7) -0.014(9) -0.012(10)
O7A 0.08(2) 0.041(15) 0.050(14) -0.006(11) -0.018(13) -0.045(15)
C9A 0.12(3) 0.073(19) 0.058(17) 0.037(15) 0.015(16) -0.010(18)
C7A 0.058(16) 0.024(12) 0.033(12) 0.007(10) 0.000(10) 0.021(11)
C8A 0.029(13) 0.028(10) 0.035(12) 0.012(8) 0.015(10) 0.008(9)
O1 0.0145(19) 0.0087(18) 0.0232(19) -0.0034(15) -0.0039(14) 0.0009(15)
O2 0.020(2) 0.022(2) 0.028(2) 0.0041(17) -0.0019(16) -0.0047(18)
O3 0.0147(19) 0.0167(19) 0.0145(18) -0.0008(15) -0.0004(14) 0.0018(16)
O4 0.017(2) 0.0110(18) 0.023(2) -0.0015(15) -0.0004(15) -0.0017(16)
O5 0.0136(19) 0.0092(17) 0.023(2) 0.0025(15) -0.0036(14) 0.0004(15)
O11 0.0143(19) 0.0099(17) 0.0186(18) -0.0004(14) -0.0017(14) 0.0037(15)
O12 0.0116(19) 0.023(2) 0.025(2) 0.0096(17) 0.0000(15) 0.0039(17)
O13 0.0142(19) 0.0175(19) 0.0198(19) 0.0000(15) 0.0012(15) 0.0035(16)
O14 0.020(2) 0.0125(19) 0.031(2) -0.0039(17) 0.0049(17) -0.0038(16)
O15 0.0124(18) 0.0085(17) 0.022(2) 0.0011(15) 0.0021(14) 0.0019(15)
O21 0.0104(18) 0.0111(18) 0.0231(19) -0.0037(15) 0.0008(14) 0.0015(15)
O22 0.0146(19) 0.023(2) 0.0183(19) -0.0005(16) 0.0007(14) 0.0032(17)
O23 0.017(2) 0.0106(19) 0.026(2) 0.0029(16) -0.0010(15) 0.0054(16)
O24 0.018(2) 0.0114(18) 0.022(2) 0.0008(15) 0.0026(15) -0.0021(16)
O25 0.016(2) 0.0108(19) 0.0204(19) -0.0005(14) 0.0026(14) 0.0000(15)
O31 0.017(2) 0.0132(19) 0.0197(19) 0.0002(15) 0.0010(15) -0.0035(15)
O32 0.016(2) 0.016(2) 0.027(2) 0.0020(16) -0.0011(15) 0.0016(16)
O33 0.020(2) 0.0126(19) 0.035(2) -0.0024(17) -0.0033(17) 0.0061(17)
O34 0.043(3) 0.021(2) 0.026(2) 0.0048(18) -0.0104(19) -0.001(2)
O35 0.030(2) 0.0124(18) 0.020(2) 0.0041(15) -0.0030(16) 0.0005(17)
O41 0.021(2) 0.020(2) 0.022(2) -0.0053(16) -0.0056(16) 0.0056(17)
O42 0.029(3) 0.015(2) 0.058(3) 0.003(2) -0.020(2) 0.0034(19)
O43 0.037(3) 0.016(2) 0.028(2) 0.0057(17) -0.0032(19) 0.0025(19)
O44 0.031(2) 0.033(3) 0.026(2) 0.0070(19) -0.0050(18) -0.003(2)
O45 0.014(2) 0.034(2) 0.020(2) -0.0015(18) -0.0026(15) 0.0022(18)
O51 0.021(2) 0.018(2) 0.0199(19) -0.0024(15) 0.0022(15) 0.0024(17)
O52 0.033(3) 0.013(2) 0.045(3) -0.0025(19) 0.013(2) 0.0012(19)
O53 0.025(2) 0.0132(19) 0.025(2) -0.0028(16) 0.0037(17) -0.0006(17)
O54 0.055(4) 0.063(4) 0.050(3) 0.016(3) -0.007(3) 0.031(3)
O55 0.027(2) 0.031(2) 0.020(2) 0.0064(18) 0.0055(16) 0.015(2)
O61 0.0127(19) 0.0111(17) 0.023(2) -0.0006(15) 0.0011(14) 0.0005(15)
O62 0.017(2) 0.0078(17) 0.024(2) 0.0034(15) -0.0002(15) -0.0035(15)
O63 0.037(3) 0.013(2) 0.021(2) 0.0003(16) -0.0061(17) 0.0015(18)
O64 0.019(2) 0.0132(18) 0.023(2) -0.0002(16) 0.0001(15) 0.0046(16)
O65 0.0123(18) 0.0068(17) 0.0225(19) -0.0008(14) -0.0064(14) 0.0000(15)
C1 0.017(3) 0.007(2) 0.020(3) -0.002(2) -0.002(2) 0.000(2)
C2 0.013(3) 0.013(3) 0.024(3) 0.002(2) 0.000(2) -0.002(2)
C3 0.014(3) 0.012(2) 0.016(2) 0.002(2) -0.0009(19) 0.002(2)
C4 0.014(3) 0.010(2) 0.020(3) -0.002(2) -0.002(2) -0.003(2)
C5 0.014(3) 0.011(2) 0.020(3) 0.001(2) -0.004(2) -0.001(2)
C6 0.019(3) 0.012(3) 0.017(3) -0.001(2) -0.002(2) -0.002(2)
C11 0.015(3) 0.013(3) 0.019(3) 0.002(2) -0.001(2) -0.001(2)
C12 0.012(3) 0.017(3) 0.021(3) -0.003(2) 0.000(2) -0.005(2)
C13 0.012(3) 0.012(2) 0.018(3) 0.001(2) -0.0042(19) 0.000(2)
C14 0.015(3) 0.012(2) 0.018(3) -0.001(2) 0.001(2) 0.000(2)
C15 0.012(3) 0.011(3) 0.017(3) 0.001(2) 0.0007(19) -0.001(2)
C16 0.017(3) 0.013(3) 0.019(3) 0.002(2) -0.004(2) 0.002(2)
C21 0.009(2) 0.011(2) 0.024(3) 0.000(2) 0.0019(19) 0.001(2)
C22 0.009(2) 0.017(3) 0.022(3) -0.002(2) 0.002(2) 0.003(2)
C23 0.012(3) 0.013(3) 0.019(3) 0.004(2) -0.0024(19) 0.000(2)
C24 0.013(3) 0.009(2) 0.019(3) -0.001(2) 0.0001(19) -0.002(2)
C25 0.011(3) 0.009(2) 0.026(3) 0.001(2) 0.000(2) 0.000(2)
C26 0.020(3) 0.010(2) 0.023(3) 0.003(2) -0.004(2) 0.002(2)
C31 0.025(3) 0.013(3) 0.019(3) -0.002(2) -0.001(2) -0.002(2)
C32 0.021(3) 0.010(3) 0.023(3) 0.002(2) -0.002(2) 0.004(2)
C33 0.022(3) 0.007(2) 0.024(3) 0.001(2) -0.004(2) -0.003(2)
C34 0.019(3) 0.016(3) 0.020(3) -0.001(2) -0.002(2) 0.005(2)
C35 0.030(3) 0.011(3) 0.024(3) 0.000(2) -0.002(2) 0.005(2)
C36 0.039(4) 0.016(3) 0.027(3) 0.000(2) -0.007(3) 0.010(3)
C41 0.018(3) 0.023(3) 0.023(3) -0.009(2) -0.004(2) 0.006(2)
C42 0.022(3) 0.020(3) 0.027(3) -0.004(2) -0.008(2) 0.006(3)
C43 0.029(3) 0.017(3) 0.022(3) 0.000(2) -0.001(2) 0.002(2)
C44 0.022(3) 0.016(3) 0.020(3) 0.002(2) 0.000(2) 0.005(2)
C45 0.020(3) 0.024(3) 0.023(3) 0.003(2) 0.000(2) 0.004(2)
C46 0.022(3) 0.024(3) 0.028(3) 0.007(3) -0.003(2) -0.002(3)
C51 0.020(3) 0.024(3) 0.020(3) -0.003(2) 0.002(2) 0.003(2)
C52 0.022(3) 0.017(3) 0.026(3) -0.004(2) 0.005(2) 0.001(2)
C53 0.023(3) 0.015(3) 0.019(3) 0.001(2) 0.002(2) 0.002(2)
C54 0.018(3) 0.015(3) 0.018(3) -0.002(2) 0.002(2) 0.002(2)
C55 0.027(3) 0.018(3) 0.025(3) 0.006(2) 0.008(2) 0.005(3)
C56 0.053(5) 0.030(4) 0.033(4) 0.017(3) 0.018(3) 0.021(3)
C61 0.011(3) 0.012(3) 0.022(3) -0.003(2) -0.001(2) -0.002(2)
C62 0.010(3) 0.011(2) 0.024(3) 0.003(2) 0.001(2) -0.003(2)
C63 0.012(3) 0.014(3) 0.018(3) 0.004(2) -0.0043(19) 0.000(2)
C64 0.010(2) 0.008(2) 0.019(3) 0.001(2) 0.0013(19) 0.000(2)
C65 0.010(3) 0.007(2) 0.022(3) 0.000(2) 0.001(2) 0.001(2)
C66 0.016(3) 0.014(3) 0.019(3) 0.001(2) -0.002(2) -0.003(2)
O8 0.029(5) 0.026(5) 0.023(4) -0.001(4) -0.007(3) -0.004(4)
O10 0.043(6) 0.019(5) 0.029(5) 0.007(4) -0.001(4) -0.008(4)
O9 0.033(5) 0.063(7) 0.023(4) -0.001(5) 0.004(4) 0.022(5)
O16 0.022(2) 0.020(2) 0.034(2) -0.0076(18) 0.0060(18) 0.0007(18)
O17 0.044(3) 0.086(5) 0.043(3) 0.016(3) -0.005(3) -0.003(3)
O18 0.095(7) 0.148(10) 0.101(7) -0.066(7) 0.015(5) -0.001(7)
O19 0.065(5) 0.055(5) 0.178(10) -0.036(6) -0.057(6) 0.004(4)
O20 0.022(9) 0.099(15) 0.066(12) -0.031(11) 0.012(8) -0.023(10)
O26 0.046(3) 0.028(3) 0.043(3) -0.009(2) 0.012(2) -0.008(2)
O27 0.079(6) 0.102(8) 0.123(8) -0.050(6) -0.005(5) 0.020(5)
O28 0.046(5) 0.080(7) 0.038(4) -0.008(4) 0.010(3) -0.014(5)
O29 0.137(10) 0.141(11) 0.121(9) 0.055(9) -0.022(7) -0.023(9)
O30 0.027(2) 0.028(2) 0.029(2) 0.0005(19) 0.0055(18) -0.0025(19)
O36 0.016(2) 0.017(2) 0.033(2) 0.0049(17) 0.0018(17) -0.0042(17)
O37 0.017(2) 0.017(2) 0.058(3) -0.009(2) 0.0032(19) 0.0028(18)
O38 0.072(15) 0.11(2) 0.085(15) 0.017(16) -0.026(11) -0.045(15)

loop_
_atom_type_symbol
_atom_type_description
_atom_type_scat_dispersion_real
_atom_type_scat_dispersion_imag
_atom_type_scat_source
C C 0.0033 0.0016 'International Tables Vol C Tables 4.2.6.8 and 6.1.1.4'
H H 0.0000 0.0000 'International Tables Vol C Tables 4.2.6.8 and 6.1.1.4'
O O 0.0106 0.0060 'International Tables Vol C Tables 4.2.6.8 and 6.1.1.4'

loop_
_geom_angle_atom_site_label_1
_geom_angle_atom_site_label_2
_geom_angle_atom_site_label_3
_geom_angle
C7 O7 H7 109.5
O6 C7 O7 126.6(17)
O6 C7 C8 121.8(17)
O7 C7 C8 111.5(14)
C7 C8 C9 109.4(18)
C7 C8 H8A 109.8
C9 C8 H8A 109.8
C7 C8 H8B 109.8
C9 C8 H8B 109.8
H8A C8 H8B 108.2
C8 C9 H9A 109.5
C8 C9 H9B 109.5
H9A C9 H9B 109.5
C8 C9 H9C 109.5
H9A C9 H9C 109.5
H9B C9 H9C 109.5
C7A O7A H7A 109.5
C8A C9A H9A1 109.5
C8A C9A H9A2 109.5
H9A1 C9A H9A2 109.5
C8A C9A H9A3 109.5
H9A1 C9A H9A3 109.5
H9A2 C9A H9A3 109.5
O6A C7A O7A 124(2)
O6A C7A C8A 121(3)
O7A C7A C8A 114(3)
C7A C8A C9A 112(3)
C7A C8A H8A1 109.1
C9A C8A H8A1 109.1
C7A C8A H8A2 109.1
C9A C8A H8A2 109.1
H8A1 C8A H8A2 107.9
C64 O1 C1 118.4(4)
C2 O2 H2 109.5
C3 O3 H3 105(4)
C6 O4 H4 109.5
C1 O5 C5 113.3(4)
C11 O11 C4 118.0(4)
C12 O12 H12 109.5
C13 O13 H13 109.5
C16 O14 H14 106(5)
C11 O15 C15 114.2(4)
C21 O21 C14 118.4(4)
C22 O22 H22 109.5
C23 O23 H23 109.5
C26 O24 H24 109.5
C21 O25 C25 114.0(4)
C31 O31 C24 116.8(4)
C32 O32 H32 109.5
C33 O33 H33 109.5
C36 O34 H34 109.5
C31 O35 C35 115.0(4)
C41 O41 C34 115.5(4)
C42 O42 H42 109.5
C43 O43 H43 109.5
C46 O44 H44 109.5
C41 O45 C45 113.1(4)
C51 O51 C44 118.6(4)
C52 O52 H52 109.5
C53 O53 H53 109.5
C56 O54 H54 109.5
C51 O55 C55 114.0(4)
C61 O61 C54 116.3(4)
C62 O62 H62 109.5
C63 O63 H63 109.5
C66 O64 H64 109.5
C61 O65 C65 113.3(4)
O5 C1 O1 109.8(4)
O5 C1 C2 111.9(4)
O1 C1 C2 107.0(4)
O5 C1 H1 109.3
O1 C1 H1 109.3
C2 C1 H1 109.3
O2 C2 C1 109.2(4)
O2 C2 C3 113.0(5)
C1 C2 C3 109.4(4)
O2 C2 H2A 108.4
C1 C2 H2A 108.4
C3 C2 H2A 108.4
O3 C3 C2 108.7(4)
O3 C3 C4 110.2(4)
C2 C3 C4 112.0(4)
O3 C3 H3A 108.6
C2 C3 H3A 108.6
C4 C3 H3A 108.6
O11 C4 C3 107.0(4)
O11 C4 C5 109.2(4)
C3 C4 C5 111.9(4)
O11 C4 H4A 109.6
C3 C4 H4A 109.6
C5 C4 H4A 109.6
O5 C5 C6 106.5(4)
O5 C5 C4 109.7(4)
C6 C5 C4 115.8(5)
O5 C5 H5 108.2
C6 C5 H5 108.2
C4 C5 H5 108.2
O4 C6 C5 112.3(4)
O4 C6 H6A 109.1
C5 C6 H6A 109.1
O4 C6 H6B 109.1
C5 C6 H6B 109.1
H6A C6 H6B 107.9
O11 C11 O15 111.4(4)
O11 C11 C12 108.6(4)
O15 C11 C12 110.3(4)
O11 C11 H11 108.8
O15 C11 H11 108.8
C12 C11 H11 108.8
O12 C12 C13 111.5(5)
O12 C12 C11 108.2(4)
C13 C12 C11 111.9(4)
O12 C12 H12A 108.4
C13 C12 H12A 108.4
C11 C12 H12A 108.4
O13 C13 C12 108.1(4)
O13 C13 C14 111.5(4)
C12 C13 C14 110.0(4)
O13 C13 H13A 109.1
C12 C13 H13A 109.1
C14 C13 H13A 109.1
O21 C14 C15 111.9(4)
O21 C14 C13 106.4(4)
C15 C14 C13 109.8(4)
O21 C14 H14A 109.6
C15 C14 H14A 109.6
C13 C14 H14A 109.6
O15 C15 C14 108.2(4)
O15 C15 C16 105.8(4)
C14 C15 C16 113.2(4)
O15 C15 H15 109.8
C14 C15 H15 109.8
C16 C15 H15 109.8
O14 C16 C15 112.7(4)
O14 C16 H16C 109.0
C15 C16 H16C 109.0
O14 C16 H16D 109.0
C15 C16 H16D 109.0
H16C C16 H16D 107.8
O21 C21 O25 111.3(4)
O21 C21 C22 110.0(4)
O25 C21 C22 109.2(4)
O21 C21 H21 108.8
O25 C21 H21 108.8
C22 C21 H21 108.8
O22 C22 C21 110.0(4)
O22 C22 C23 110.3(4)
C21 C22 C23 110.8(4)
O22 C22 H22A 108.6
C21 C22 H22A 108.6
C23 C22 H22A 108.6
O23 C23 C24 112.0(4)
O23 C23 C22 106.2(4)
C24 C23 C22 110.0(4)
O23 C23 H23A 109.5
C24 C23 H23A 109.5
C22 C23 H23A 109.5
O31 C24 C23 106.6(4)
O31 C24 C25 110.7(4)
C23 C24 C25 111.9(4)
O31 C24 H24A 109.2
C23 C24 H24A 109.2
C25 C24 H24A 109.2
O25 C25 C26 104.1(4)
O25 C25 C24 111.0(4)
C26 C25 C24 115.4(4)
O25 C25 H25 108.7
C26 C25 H25 108.7
C24 C25 H25 108.7
O24 C26 C25 110.5(4)
O24 C26 H26C 109.6
C25 C26 H26C 109.6
O24 C26 H26D 109.6
C25 C26 H26D 109.6
H26C C26 H26D 108.1
O31 C31 O35 112.2(5)
O31 C31 C32 108.7(4)
O35 C31 C32 108.8(5)
O31 C31 H31 109.0
O35 C31 H31 109.0
C32 C31 H31 109.0
O32 C32 C33 113.5(4)
O32 C32 C31 111.0(5)
C33 C32 C31 109.1(5)
O32 C32 H32A 107.7
C33 C32 H32A 107.7
C31 C32 H32A 107.7
O33 C33 C34 110.4(5)
O33 C33 C32 109.5(5)
C34 C33 C32 109.7(5)
O33 C33 H33A 109.1
C34 C33 H33A 109.1
C32 C33 H33A 109.1
O41 C34 C33 107.8(5)
O41 C34 C35 110.5(5)
C33 C34 C35 110.4(5)
O41 C34 H34A 109.4
C33 C34 H34A 109.4
C35 C34 H34A 109.4
O35 C35 C36 106.8(5)
O35 C35 C34 109.4(5)
C36 C35 C34 112.8(5)
O35 C35 H35 109.3
C36 C35 H35 109.3
C34 C35 H35 109.3
O34 C36 C35 113.9(5)
O34 C36 H36C 108.8
C35 C36 H36C 108.8
O34 C36 H36D 108.8
C35 C36 H36D 108.8
H36C C36 H36D 107.7
O45 C41 O41 110.8(5)
O45 C41 C42 111.0(5)
O41 C41 C42 108.0(5)
O45 C41 H41 109.0
O41 C41 H41 109.0
C42 C41 H41 109.0
O42 C42 C43 111.3(5)
O42 C42 C41 110.4(5)
C43 C42 C41 109.6(5)
O42 C42 H42A 108.5
C43 C42 H42A 108.5
C41 C42 H42A 108.5
O43 C43 C42 110.1(5)
O43 C43 C44 108.2(5)
C42 C43 C44 109.1(5)
O43 C43 H43A 109.8
C42 C43 H43A 109.8
C44 C43 H43A 109.8
O51 C44 C43 107.1(5)
O51 C44 C45 109.2(5)
C43 C44 C45 110.3(5)
O51 C44 H44A 110.0
C43 C44 H44A 110.0
C45 C44 H44A 110.0
O45 C45 C46 108.0(5)
O45 C45 C44 108.5(5)
C46 C45 C44 113.8(5)
O45 C45 H45 108.8
C46 C45 H45 108.8
C44 C45 H45 108.8
O44 C46 C45 112.2(5)
O44 C46 H46A 109.2
C45 C46 H46A 109.2
O44 C46 H46B 109.2
C45 C46 H46B 109.2
H46A C46 H46B 107.9
O55 C51 O51 110.6(5)
O55 C51 C52 110.9(5)
O51 C51 C52 107.3(5)
O55 C51 H51 109.3
O51 C51 H51 109.3
C52 C51 H51 109.3
O52 C52 C53 112.1(5)
O52 C52 C51 110.4(5)
C53 C52 C51 108.3(5)
O52 C52 H52A 108.7
C53 C52 H52A 108.7
C51 C52 H52A 108.7
O53 C53 C54 110.4(4)
O53 C53 C52 109.6(5)
C54 C53 C52 110.0(5)
O53 C53 H53A 109.0
C54 C53 H53A 109.0
C52 C53 H53A 109.0
O61 C54 C53 107.4(4)
O61 C54 C55 108.2(5)
C53 C54 C55 112.9(4)
O61 C54 H54A 109.4
C53 C54 H54A 109.4
C55 C54 H54A 109.4
O55 C55 C56 106.0(5)
O55 C55 C54 109.5(5)
C56 C55 C54 112.5(5)
O55 C55 H55 109.6
C56 C55 H55 109.6
C54 C55 H55 109.6
O54 C56 C55 109.8(6)
O54 C56 H56A 109.7
C55 C56 H56A 109.7
O54 C56 H56B 109.7
C55 C56 H56B 109.7
H56A C56 H56B 108.2
O61 C61 O65 110.5(4)
O61 C61 C62 108.2(4)
O65 C61 C62 111.7(4)
O61 C61 H61 108.8
O65 C61 H61 108.8
C62 C61 H61 108.8
O62 C62 C61 111.1(4)
O62 C62 C63 108.7(4)
C61 C62 C63 111.2(4)
O62 C62 H62A 108.6
C61 C62 H62A 108.6
C63 C62 H62A 108.6
O63 C63 C62 111.4(4)
O63 C63 C64 108.3(4)
C62 C63 C64 110.4(4)
O63 C63 H63A 108.9
C62 C63 H63A 108.9
C64 C63 H63A 108.9
O1 C64 C65 110.7(4)
O1 C64 C63 105.8(4)
C65 C64 C63 111.0(4)
O1 C64 H64A 109.7
C65 C64 H64A 109.7
C63 C64 H64A 109.7
O65 C65 C66 107.9(4)
O65 C65 C64 109.1(4)
C66 C65 C64 113.9(4)
O65 C65 H65 108.6
C66 C65 H65 108.6
C64 C65 H65 108.6
O64 C66 C65 112.0(4)
O64 C66 H66A 109.2
C65 C66 H66A 109.2
O64 C66 H66B 109.2
C65 C66 H66B 109.2
H66A C66 H66B 107.9
H9B3 O9 H9B4 101(6)
H17A O17 H17B 116(6)
H19A O19 H19B 112(7)
H26A O26 H26B 102(5)
H27A O27 H27B 105(6)
H29A O29 H29B 103(6)
H30A O30 H30B 104(5)
H36A O36 H36B 150(7)

loop_
_geom_bond_atom_site_label_1
_geom_bond_atom_site_label_2
_geom_bond_distance
O6 C7 1.22(2)
O7 C7 1.262(17)
O7 H7 0.8400
C7 C8 1.50(3)
C8 C9 1.54(2)
C8 H8A 0.9900
C8 H8B 0.9900
C9 H9A 0.9800
C9 H9B 0.9800
C9 H9C 0.9800
O6A C7A 1.26(2)
O7A C7A 1.29(3)
O7A H7A 0.8400
C9A C8A 1.53(4)
C9A H9A1 0.9800
C9A H9A2 0.9800
C9A H9A3 0.9800
C7A C8A 1.50(4)
C8A H8A1 0.9900
C8A H8A2 0.9900
O1 C64 1.428(7)
O1 C1 1.428(6)
O2 C2 1.427(7)
O2 H2 0.8400
O3 C3 1.436(6)
O3 H3 0.90(7)
O4 C6 1.444(7)
O4 H4 0.8400
O5 C1 1.414(6)
O5 C5 1.430(7)
O11 C11 1.405(7)
O11 C4 1.428(7)
O12 C12 1.417(7)
O12 H12 0.8400
O13 C13 1.414(6)
O13 H13 0.8400
O14 C16 1.416(7)
O14 H14 0.85(8)
O15 C11 1.420(6)
O15 C15 1.440(6)
O21 C21 1.410(6)
O21 C14 1.429(6)
O22 C22 1.419(7)
O22 H22 0.8400
O23 C23 1.414(7)
O23 H23 0.8400
O24 C26 1.434(7)
O24 H24 0.8400
O25 C21 1.412(6)
O25 C25 1.440(7)
O31 C31 1.415(7)
O31 C24 1.443(6)
O32 C32 1.406(7)
O32 H32 0.8400
O33 C33 1.429(7)
O33 H33 0.8400
O34 C36 1.418(8)
O34 H34 0.8400
O35 C31 1.419(7)
O35 C35 1.433(8)
O41 C41 1.412(7)
O41 C34 1.424(7)
O42 C42 1.423(8)
O42 H42 0.8400
O43 C43 1.457(8)
O43 H43 0.8400
O44 C46 1.423(8)
O44 H44 0.8400
O45 C41 1.409(7)
O45 C45 1.429(7)
O51 C51 1.411(7)
O51 C44 1.431(7)
O52 C52 1.415(7)
O52 H52 0.8400
O53 C53 1.417(7)
O53 H53 0.8400
O54 C56 1.411(11)
O54 H54 0.8400
O55 C51 1.405(8)
O55 C55 1.440(8)
O61 C61 1.411(6)
O61 C54 1.441(7)
O62 C62 1.436(7)
O62 H62 0.8400
O63 C63 1.415(7)
O63 H63 0.8400
O64 C66 1.442(7)
O64 H64 0.8400
O65 C61 1.418(7)
O65 C65 1.437(6)
C1 C2 1.521(8)
C1 H1 1.0000
C2 C3 1.522(7)
C2 H2A 1.0000
C3 C4 1.523(7)
C3 H3A 1.0000
C4 C5 1.529(7)
C4 H4A 1.0000
C5 C6 1.510(7)
C5 H5 1.0000
C6 H6A 0.9900
C6 H6B 0.9900
C11 C12 1.532(8)
C11 H11 1.0000
C12 C13 1.530(7)
C12 H12A 1.0000
C13 C14 1.540(7)
C13 H13A 1.0000
C14 C15 1.521(8)
C14 H14A 1.0000
C15 C16 1.533(7)
C15 H15 1.0000
C16 H16C 0.9900
C16 H16D 0.9900
C21 C22 1.522(8)
C21 H21 1.0000
C22 C23 1.526(8)
C22 H22A 1.0000
C23 C24 1.526(7)
C23 H23A 1.0000
C24 C25 1.543(7)
C24 H24A 1.0000
C25 C26 1.514(7)
C25 H25 1.0000
C26 H26C 0.9900
C26 H26D 0.9900
C31 C32 1.538(8)
C31 H31 1.0000
C32 C33 1.522(8)
C32 H32A 1.0000
C33 C34 1.509(8)
C33 H33A 1.0000
C34 C35 1.525(8)
C34 H34A 1.0000
C35 C36 1.519(8)
C35 H35 1.0000
C36 H36C 0.9900
C36 H36D 0.9900
C41 C42 1.538(9)
C41 H41 1.0000
C42 C43 1.502(9)
C42 H42A 1.0000
C43 C44 1.518(8)
C43 H43A 1.0000
C44 C45 1.542(8)
C44 H44A 1.0000
C45 C46 1.509(8)
C45 H45 1.0000
C46 H46A 0.9900
C46 H46B 0.9900
C51 C52 1.528(8)
C51 H51 1.0000
C52 C53 1.517(8)
C52 H52A 1.0000
C53 C54 1.510(8)
C53 H53A 1.0000
C54 C55 1.532(8)
C54 H54A 1.0000
C55 C56 1.505(9)
C55 H55 1.0000
C56 H56A 0.9900
C56 H56B 0.9900
C61 C62 1.520(8)
C61 H61 1.0000
C62 C63 1.524(8)
C62 H62A 1.0000
C63 C64 1.528(7)
C63 H63A 1.0000
C64 C65 1.526(7)
C64 H64A 1.0000
C65 C66 1.506(7)
C65 H65 1.0000
C66 H66A 0.9900
C66 H66B 0.9900
O10 H10A 0.95(3)
O9 H9B3 0.97(3)
O9 H9B4 0.97(3)
O16 H16A 0.94(3)
O17 H17A 0.94(3)
O17 H17B 0.94(3)
O19 H19A 0.94(3)
O19 H19B 0.94(3)
O26 H26A 0.97(3)
O26 H26B 0.95(3)
O27 H27A 0.98(3)
O27 H27B 0.98(3)
O28 O38 1.01(3)
O29 H29A 0.98(3)
O29 H29B 0.98(3)
O30 H30A 0.95(3)
O30 H30B 0.94(3)
O36 H36A 0.82(5)
O36 H36B 0.83(5)
O37 H37A 0.99(3)

loop_
_geom_torsion_atom_site_label_1
_geom_torsion_atom_site_label_2
_geom_torsion_atom_site_label_3
_geom_torsion_atom_site_label_4
_geom_torsion
O6 C7 C8 C9 -5(3)
O7 C7 C8 C9 171.5(17)
O6A C7A C8A C9A -4(4)
O7A C7A C8A C9A -174(3)
C5 O5 C1 O1 56.2(5)
C5 O5 C1 C2 -62.5(5)
C64 O1 C1 O5 117.5(5)
C64 O1 C1 C2 -120.8(5)
O5 C1 C2 O2 179.3(4)
O1 C1 C2 O2 58.9(5)
O5 C1 C2 C3 55.1(6)
O1 C1 C2 C3 -65.2(5)
O2 C2 C3 O3 67.0(6)
C1 C2 C3 O3 -171.1(4)
O2 C2 C3 C4 -171.0(4)
C1 C2 C3 C4 -49.2(6)
C11 O11 C4 C3 116.3(5)
C11 O11 C4 C5 -122.4(5)
O3 C3 C4 O11 -70.0(5)
C2 C3 C4 O11 168.9(4)
O3 C3 C4 C5 170.5(4)
C2 C3 C4 C5 49.4(6)
C1 O5 C5 C6 -174.0(4)
C1 O5 C5 C4 59.9(5)
O11 C4 C5 O5 -171.0(4)
C3 C4 C5 O5 -52.8(6)
O11 C4 C5 C6 68.4(6)
C3 C4 C5 C6 -173.3(5)
O5 C5 C6 O4 -59.3(6)
C4 C5 C6 O4 63.0(6)
C4 O11 C11 O15 104.4(5)
C4 O11 C11 C12 -134.0(4)
C15 O15 C11 O11 60.8(6)
C15 O15 C11 C12 -59.9(6)
O11 C11 C12 O12 52.6(5)
O15 C11 C12 O12 174.9(4)
O11 C11 C12 C13 -70.7(5)
O15 C11 C12 C13 51.6(6)
O12 C12 C13 O13 66.8(5)
C11 C12 C13 O13 -171.9(4)
O12 C12 C13 C14 -171.2(4)
C11 C12 C13 C14 -49.9(6)
C21 O21 C14 C15 -119.1(5)
C21 O21 C14 C13 120.9(5)
O13 C13 C14 O21 -64.9(5)
C12 C13 C14 O21 175.3(4)
O13 C13 C14 C15 173.9(4)
C12 C13 C14 C15 54.0(6)
C11 O15 C15 C14 64.2(5)
C11 O15 C15 C16 -174.1(4)
O21 C14 C15 O15 -177.4(4)
C13 C14 C15 O15 -59.5(5)
O21 C14 C15 C16 65.6(6)
C13 C14 C15 C16 -176.5(4)
O15 C15 C16 O14 -62.3(6)
C14 C15 C16 O14 56.0(6)
C14 O21 C21 O25 114.4(5)
C14 O21 C21 C22 -124.5(5)
C25 O25 C21 O21 59.0(5)
C25 O25 C21 C22 -62.6(6)
O21 C21 C22 O22 59.4(6)
O25 C21 C22 O22 -178.3(4)
O21 C21 C22 C23 -62.8(5)
O25 C21 C22 C23 59.6(6)
O22 C22 C23 O23 63.1(5)
C21 C22 C23 O23 -174.9(4)
O22 C22 C23 C24 -175.5(4)
C21 C22 C23 C24 -53.5(6)
C31 O31 C24 C23 153.1(4)
C31 O31 C24 C25 -85.0(5)
O23 C23 C24 O31 -72.2(5)
C22 C23 C24 O31 170.0(4)
O23 C23 C24 C25 166.7(4)
C22 C23 C24 C25 48.8(6)
C21 O25 C25 C26 -177.3(4)
C21 O25 C25 C24 58.0(5)
O31 C24 C25 O25 -168.9(4)
C23 C24 C25 O25 -50.1(6)
O31 C24 C25 C26 73.1(6)
C23 C24 C25 C26 -168.1(5)
O25 C25 C26 O24 -71.2(5)
C24 C25 C26 O24 50.6(6)
C24 O31 C31 O35 102.4(5)
C24 O31 C31 C32 -137.2(5)
C35 O35 C31 O31 59.5(6)
C35 O35 C31 C32 -60.9(6)
O31 C31 C32 O32 61.1(6)
O35 C31 C32 O32 -176.4(4)
O31 C31 C32 C33 -64.8(6)
O35 C31 C32 C33 57.7(6)
O32 C32 C33 O33 57.5(6)
C31 C32 C33 O33 -178.1(5)
O32 C32 C33 C34 178.8(4)
C31 C32 C33 C34 -56.8(6)
C41 O41 C34 C33 110.3(5)
C41 O41 C34 C35 -129.0(5)
O33 C33 C34 O41 -62.6(6)
C32 C33 C34 O41 176.7(4)
O33 C33 C34 C35 176.6(5)
C32 C33 C34 C35 55.9(6)
C31 O35 C35 C36 -178.2(4)
C31 O35 C35 C34 59.5(6)
O41 C34 C35 O35 -174.3(4)
C33 C34 C35 O35 -55.1(6)
O41 C34 C35 C36 67.0(6)
C33 C34 C35 C36 -173.8(5)
O35 C35 C36 O34 -66.4(6)
C34 C35 C36 O34 53.7(7)
C45 O45 C41 O41 59.1(6)
C45 O45 C41 C42 -60.9(6)
C34 O41 C41 O45 101.2(5)
C34 O41 C41 C42 -137.0(5)
O45 C41 C42 O42 179.8(5)
O41 C41 C42 O42 58.1(6)
O45 C41 C42 C43 56.8(6)
O41 C41 C42 C43 -64.9(6)
O42 C42 C43 O43 64.2(6)
C41 C42 C43 O43 -173.4(5)
O42 C42 C43 C44 -177.2(5)
C41 C42 C43 C44 -54.8(6)
C51 O51 C44 C43 133.4(5)
C51 O51 C44 C45 -107.1(6)
O43 C43 C44 O51 -64.9(6)
C42 C43 C44 O51 175.3(5)
O43 C43 C44 C45 176.3(4)
C42 C43 C44 C45 56.5(6)
C41 O45 C45 C46 -175.4(5)
C41 O45 C45 C44 60.8(6)
O51 C44 C45 O45 -175.5(4)
C43 C44 C45 O45 -58.0(6)
O51 C44 C45 C46 64.2(6)
C43 C44 C45 C46 -178.3(5)
O45 C45 C46 O44 -69.4(6)
C44 C45 C46 O44 51.2(7)
C55 O55 C51 O51 56.6(6)
C55 O55 C51 C52 -62.3(6)
C44 O51 C51 O55 118.1(5)
C44 O51 C51 C52 -120.9(5)
O55 C51 C52 O52 -177.2(5)
O51 C51 C52 O52 61.9(6)
O55 C51 C52 C53 59.7(6)
O51 C51 C52 C53 -61.2(6)
O52 C52 C53 O53 61.9(6)
C51 C52 C53 O53 -176.1(5)
O52 C52 C53 C54 -176.7(5)
C51 C52 C53 C54 -54.6(6)
C61 O61 C54 C53 113.4(5)
C61 O61 C54 C55 -124.5(5)
O53 C53 C54 O61 -67.4(6)
C52 C53 C54 O61 171.6(4)
O53 C53 C54 C55 173.4(5)
C52 C53 C54 C55 52.4(7)
C51 O55 C55 C56 178.1(5)
C51 O55 C55 C54 56.5(6)
O61 C54 C55 O55 -169.9(4)
C53 C54 C55 O55 -51.2(6)
O61 C54 C55 C56 72.4(7)
C53 C54 C55 C56 -168.9(6)
O55 C55 C56 O54 -63.8(6)
C54 C55 C56 O54 55.8(7)
C54 O61 C61 O65 103.4(5)
C54 O61 C61 C62 -134.2(5)
C65 O65 C61 O61 60.2(5)
C65 O65 C61 C62 -60.2(5)
O61 C61 C62 O62 52.6(5)
O65 C61 C62 O62 174.3(4)
O61 C61 C62 C63 -68.6(5)
O65 C61 C62 C63 53.2(6)
O62 C62 C63 O63 67.5(5)
C61 C62 C63 O63 -170.0(4)
O62 C62 C63 C64 -172.2(4)
C61 C62 C63 C64 -49.6(6)
C1 O1 C64 C65 -96.9(5)
C1 O1 C64 C63 142.7(4)
O63 C63 C64 O1 -65.5(5)
C62 C63 C64 O1 172.3(4)
O63 C63 C64 C65 174.3(4)
C62 C63 C64 C65 52.1(6)
C61 O65 C65 C66 -174.3(4)
C61 O65 C65 C64 61.5(5)
O1 C64 C65 O65 -174.0(4)
C63 C64 C65 O65 -56.8(5)
O1 C64 C65 C66 65.3(5)
C63 C64 C65 C66 -177.5(4)
O65 C65 C66 O64 -68.4(5)
C64 C65 C66 O64 52.9(6)
